data_7117782
loop_
_publ_author_name
'Ryan J. Roberts'
'Debbie Le'
'Daniel B. Leznoff'

_publ_section_title
;
 Controlling intermolecular aurophilicity in emissive dinuclear Au(I)
 materials and their luminescent response to ammonia vapour
;
_journal_name_full Chem.Commun.
_journal_page_first 14299
_journal_paper_doi 10.1039/C5cc05277G
_journal_volume 51
_journal_year 2015
_chemical_formula_moiety 'C8 Au2 N4 S4, 2(C5 H12 N)'
_chemical_formula_sum 'C18 H24 Au2 N6 S4'
_chemical_formula_weight 846.60
_space_group_IT_number 14
_symmetry_cell_setting monoclinic
_symmetry_space_group_name_Hall '-P 2ybc'
_symmetry_space_group_name_H-M 'P 1 21/c 1'
_atom_sites_solution_hydrogens geom
_audit_update_record
;
2015-05-20 deposited with the CCDC.
2015-07-24 downloaded from the CCDC.
;
_cell_angle_alpha 90
_cell_angle_beta 91.513(3)
_cell_angle_gamma 90
_cell_formula_units_Z 4
_cell_length_a 9.6338(19)
_cell_length_b 22.019(4)
_cell_length_c 11.351(2)
_cell_measurement_temperature 150(2)
_cell_volume 2407.0(8)
_computing_cell_refinement 'Bruker SAINT v8.27B'
_computing_data_collection 'Bruker APEX2 v2013.2.0'
_computing_data_reduction 'Bruker SAINT v8.27B'
_computing_structure_solution
; 

 SHELXL-2013 (Sheldrick, 2013)
;
_diffrn_ambient_temperature 150(2)
_diffrn_measured_fraction_theta_full 1.000
_diffrn_measured_fraction_theta_max 1.000
_diffrn_measurement_device_type 'Bruker APEX-II'
_diffrn_measurement_method '\w scans'
_diffrn_radiation_monochromator 'Si-<111> channel cut crystal'
_diffrn_radiation_type Synchrotron
_diffrn_radiation_wavelength 0.77490
_diffrn_reflns_av_R_equivalents 0.0630
_diffrn_reflns_limit_h_max 11
_diffrn_reflns_limit_h_min -12
_diffrn_reflns_limit_k_max 27
_diffrn_reflns_limit_k_min -27
_diffrn_reflns_limit_l_max 14
_diffrn_reflns_limit_l_min -14
_diffrn_reflns_number 20162
_diffrn_reflns_theta_full 27.706
_diffrn_reflns_theta_max 28.963
_diffrn_reflns_theta_min 2.017
_exptl_absorpt_coefficient_mu 15.538
_exptl_absorpt_correction_T_max 0.7462
_exptl_absorpt_correction_T_min 0.6267
_exptl_absorpt_correction_type multi-scan
_exptl_absorpt_process_details '(Sheldrich , 1996)'
_exptl_crystal_colour red
_exptl_crystal_density_diffrn 2.336
_exptl_crystal_description needle
_exptl_crystal_F_000 1584
_exptl_crystal_preparation Luminescent
_exptl_crystal_recrystallization_method 'Re-crystallisation from solvent: water/acetone'
_exptl_crystal_size_max 0.017
_exptl_crystal_size_mid 0.005
_exptl_crystal_size_min 0.005
_refine_diff_density_max 1.634
_refine_diff_density_min -1.941
_refine_ls_extinction_coef .
_refine_ls_extinction_method none
_refine_ls_goodness_of_fit_ref 1.068
_refine_ls_hydrogen_treatment constr
_refine_ls_matrix_type full
_refine_ls_number_parameters 271
_refine_ls_number_reflns 4912
_refine_ls_number_restraints 0
_refine_ls_restrained_S_all 1.068
_refine_ls_R_factor_all 0.0416
_refine_ls_R_factor_gt 0.0294
_refine_ls_shift/su_max 0.002
_refine_ls_shift/su_mean 0.000
_refine_ls_structure_factor_coef Fsqd
_refine_ls_weighting_details 'w=1/[\s^2^(Fo^2^)+(0.0501P)^2^] where P=(Fo^2^+2Fc^2^)/3'
_refine_ls_weighting_scheme calc
_refine_ls_wR_factor_gt 0.0798
_refine_ls_wR_factor_ref 0.1063
_reflns_Friedel_coverage 0.000
_reflns_Friedel_fraction_full .
_reflns_Friedel_fraction_max .
_reflns_number_gt 3858
_reflns_number_total 4912
_reflns_threshold_expression 'I > 2\s(I)'
_cod_data_source_file c5cc05277g2.cif
_cod_data_source_block PipHAuimnt
_cod_original_cell_volume 2407.1(8)
_cod_original_sg_symbol_H-M 'P 21/c'
_cod_database_code 7117782

loop_
_symmetry_equiv_pos_as_xyz
'x, y, z'
'-x, y+1/2, -z+1/2'
'-x, -y, -z'
'x, -y-1/2, z-1/2'

loop_
_atom_site_label
_atom_site_type_symbol
_atom_site_fract_x
_atom_site_fract_y
_atom_site_fract_z
_atom_site_U_iso_or_equiv
_atom_site_adp_type
_atom_site_occupancy
_atom_site_site_symmetry_order
_atom_site_calc_flag
_atom_site_refinement_flags_posn
_atom_site_refinement_flags_adp
_atom_site_refinement_flags_occupancy
_atom_site_disorder_assembly
_atom_site_disorder_group
Au1 Au 0.89003(3) 0.75142(2) 0.51009(2) 0.01428(10) Uani 1 1 d . . . . .
S1 S 0.73022(16) 0.82859(6) 0.51336(12) 0.0198(3) Uani 1 1 d . . . . .
N1 N 0.6450(5) 0.9809(2) 0.5919(4) 0.0257(12) Uani 1 1 d . . . . .
C1 C 0.7349(5) 0.8706(2) 0.3850(4) 0.0133(11) Uani 1 1 d . . . . .
Au2 Au 0.86941(3) 0.74773(2) 0.26552(2) 0.01460(10) Uani 1 1 d . . . . .
S2 S 0.80394(16) 0.84847(6) 0.25328(12) 0.0201(3) Uani 1 1 d . . . . .
N2 N 0.6041(5) 0.9928(2) 0.2101(4) 0.0219(11) Uani 1 1 d . . . . .
C2 C 0.6759(6) 0.9287(2) 0.3916(5) 0.0166(12) Uani 1 1 d . . . . .
N3 N 1.2113(5) 0.5294(2) 0.5841(4) 0.0250(12) Uani 1 1 d . . . . .
S3 S 1.04925(15) 0.67386(6) 0.51687(12) 0.0199(3) Uani 1 1 d . . . . .
C3 C 0.6555(6) 0.9570(2) 0.5030(5) 0.0167(12) Uani 1 1 d . . . . .
C6 C 1.0802(6) 0.5697(2) 0.3999(5) 0.0154(12) Uani 1 1 d . . . . .
N6 N 0.8362(6) 1.0846(2) 0.6485(4) 0.0267(12) Uani 1 1 d . . . . .
H6A H 0.7639 1.0526 0.6501 0.032 Uiso 1 1 calc R U . . .
H6B H 0.9163 1.0706 0.6977 0.032 Uiso 1 1 calc R U . . .
C5 C 1.0222(5) 0.6278(2) 0.3958(5) 0.0126(11) Uani 1 1 d . . . . .
N5 N 0.3887(5) 1.0848(2) 0.1507(4) 0.0207(11) Uani 1 1 d . . . . .
H5A H 0.3020 1.0725 0.1891 0.025 Uiso 1 1 calc R U . . .
H5B H 0.4504 1.0489 0.1487 0.025 Uiso 1 1 calc R U . . .
N4 N 1.0516(5) 0.4973(2) 0.2243(5) 0.0269(12) Uani 1 1 d . . . . .
S4 S 0.93179(15) 0.64640(6) 0.26644(12) 0.0178(3) Uani 1 1 d . . . . .
C4 C 0.6390(6) 0.9638(2) 0.2900(5) 0.0165(12) Uani 1 1 d . . . . .
C9 C 0.4579(6) 1.1335(3) 0.2224(5) 0.0241(14) Uani 1 1 d . . . . .
H9A H 0.4823 1.1178 0.3020 0.029 Uiso 1 1 calc R U . . .
H9B H 0.3937 1.1683 0.2311 0.029 Uiso 1 1 calc R U . . .
C8 C 1.0656(6) 0.5298(2) 0.3032(5) 0.0191(12) Uani 1 1 d . . . . .
C7 C 1.1525(6) 0.5479(2) 0.5032(5) 0.0173(12) Uani 1 1 d . . . . .
C18 C 0.7800(7) 1.1414(3) 0.6997(6) 0.0329(16) Uani 1 1 d . . . . .
H18A H 0.8535 1.1728 0.7036 0.040 Uiso 1 1 calc R U . . .
H18B H 0.7492 1.1336 0.7808 0.040 Uiso 1 1 calc R U . . .
C17 C 0.6579(7) 1.1641(3) 0.6239(5) 0.0287(15) Uani 1 1 d . . . . .
H17A H 0.5813 1.1342 0.6260 0.034 Uiso 1 1 calc R U . . .
H17B H 0.6237 1.2029 0.6562 0.034 Uiso 1 1 calc R U . . .
C16 C 0.7003(7) 1.1735(3) 0.4975(6) 0.0303(15) Uani 1 1 d . . . . .
H16A H 0.6181 1.1857 0.4489 0.036 Uiso 1 1 calc R U . . .
H16B H 0.7695 1.2067 0.4944 0.036 Uiso 1 1 calc R U . . .
C15 C 0.7614(7) 1.1166(3) 0.4479(6) 0.0316(16) Uani 1 1 d . . . . .
H15A H 0.7941 1.1249 0.3676 0.038 Uiso 1 1 calc R U . . .
H15B H 0.6884 1.0850 0.4418 0.038 Uiso 1 1 calc R U . . .
C14 C 0.8817(7) 1.0929(3) 0.5238(6) 0.0312(16) Uani 1 1 d . . . . .
H14A H 0.9140 1.0536 0.4922 0.037 Uiso 1 1 calc R U . . .
H14B H 0.9600 1.1220 0.5222 0.037 Uiso 1 1 calc R U . . .
C13 C 0.3545(6) 1.1045(3) 0.0262(5) 0.0211(13) Uani 1 1 d . . . . .
H13A H 0.2862 1.1381 0.0268 0.025 Uiso 1 1 calc R U . . .
H13B H 0.3129 1.0702 -0.0187 0.025 Uiso 1 1 calc R U . . .
C12 C 0.4850(6) 1.1254(3) -0.0318(5) 0.0258(14) Uani 1 1 d . . . . .
H12A H 0.4618 1.1398 -0.1125 0.031 Uiso 1 1 calc R U . . .
H12B H 0.5498 1.0907 -0.0380 0.031 Uiso 1 1 calc R U . . .
C11 C 0.5549(7) 1.1758(3) 0.0372(5) 0.0287(15) Uani 1 1 d . . . . .
H11A H 0.4932 1.2118 0.0388 0.034 Uiso 1 1 calc R U . . .
H11B H 0.6420 1.1877 -0.0010 0.034 Uiso 1 1 calc R U . . .
C10 C 0.5869(6) 1.1542(3) 0.1628(5) 0.0257(14) Uani 1 1 d . . . . .
H10A H 0.6541 1.1202 0.1608 0.031 Uiso 1 1 calc R U . . .
H10B H 0.6302 1.1877 0.2087 0.031 Uiso 1 1 calc R U . . .

loop_
_atom_site_aniso_label
_atom_site_aniso_U_11
_atom_site_aniso_U_22
_atom_site_aniso_U_33
_atom_site_aniso_U_23
_atom_site_aniso_U_13
_atom_site_aniso_U_12
Au1 0.02011(16) 0.01408(15) 0.00859(16) -0.00020(7) -0.00061(11) 0.00270(8)
S1 0.0270(8) 0.0194(7) 0.0132(7) 0.0029(6) 0.0045(6) 0.0077(6)
N1 0.030(3) 0.027(3) 0.020(3) -0.002(2) 0.003(2) 0.003(2)
C1 0.015(3) 0.016(3) 0.009(3) 0.000(2) -0.005(2) 0.000(2)
Au2 0.01982(16) 0.01526(16) 0.00867(16) -0.00047(8) -0.00089(11) 0.00310(8)
S2 0.0317(9) 0.0181(7) 0.0105(7) 0.0018(5) 0.0010(6) 0.0075(6)
N2 0.026(3) 0.022(2) 0.017(3) -0.001(2) 0.001(2) 0.010(2)
C2 0.013(3) 0.018(3) 0.018(3) 0.000(2) -0.002(2) 0.002(2)
N3 0.029(3) 0.018(2) 0.028(3) 0.002(2) -0.001(2) 0.002(2)
S3 0.0246(8) 0.0195(7) 0.0153(7) -0.0036(6) -0.0054(6) 0.0067(6)
C3 0.016(3) 0.014(3) 0.020(3) 0.002(2) 0.000(2) 0.001(2)
C6 0.017(3) 0.015(3) 0.014(3) 0.001(2) -0.003(2) 0.000(2)
N6 0.028(3) 0.025(3) 0.027(3) 0.005(2) -0.007(2) 0.004(2)
C5 0.012(3) 0.014(2) 0.012(3) 0.000(2) 0.004(2) 0.002(2)
N5 0.018(3) 0.025(3) 0.019(3) 0.004(2) -0.002(2) -0.003(2)
N4 0.023(3) 0.024(3) 0.034(3) -0.007(2) -0.002(2) 0.002(2)
S4 0.0235(8) 0.0174(7) 0.0123(7) -0.0014(5) -0.0025(6) 0.0035(6)
C4 0.017(3) 0.015(3) 0.018(3) -0.003(2) 0.002(2) 0.005(2)
C9 0.026(3) 0.027(3) 0.019(3) -0.003(3) 0.002(3) -0.002(3)
C8 0.015(3) 0.017(3) 0.025(3) 0.003(2) 0.001(2) 0.001(2)
C7 0.018(3) 0.011(3) 0.023(3) -0.004(2) 0.001(3) 0.001(2)
C18 0.043(4) 0.029(3) 0.027(4) -0.003(3) -0.008(3) 0.001(3)
C17 0.032(4) 0.025(3) 0.028(4) 0.000(3) -0.003(3) 0.005(3)
C16 0.031(4) 0.024(3) 0.035(4) 0.006(3) -0.009(3) 0.000(3)
C15 0.033(4) 0.038(4) 0.024(4) 0.005(3) 0.002(3) 0.009(3)
C14 0.023(4) 0.038(4) 0.033(4) 0.008(3) 0.002(3) 0.006(3)
C13 0.019(3) 0.024(3) 0.020(3) 0.002(2) -0.005(3) 0.003(2)
C12 0.025(3) 0.031(3) 0.021(3) 0.002(3) 0.001(3) -0.003(3)
C11 0.025(3) 0.030(3) 0.031(4) 0.008(3) 0.003(3) -0.010(3)
C10 0.023(3) 0.025(3) 0.028(4) 0.000(3) -0.004(3) -0.001(3)

loop_
_atom_type_symbol
_atom_type_description
_atom_type_scat_dispersion_real
_atom_type_scat_dispersion_imag
_atom_type_scat_source
C C -0.00202 0.00197 'L. Kissel & R.H. Pratt, Acta Cryst A (1990), A46, 170-175.'
H H 0.0000 0.0000 'L. Kissel & R.H. Pratt, Acta Cryst A (1990), A46, 170-175.'
N N -0.00306 0.00403 'L. Kissel & R.H. Pratt, Acta Cryst A (1990), A46, 170-175.'
S S 0.12060 0.14800 'L. Kissel & R.H. Pratt, Acta Cryst A (1990), A46, 170-175.'
Au Au -3.50355 10.12326 'L. Kissel & R.H. Pratt, Acta Cryst A (1990), A46, 170-175.'

loop_
_geom_angle_atom_site_label_1
_geom_angle_atom_site_label_2
_geom_angle_atom_site_label_3
_geom_angle
_geom_angle_site_symmetry_1
_geom_angle_site_symmetry_3
S1 Au1 S3 177.14(5) . .
S1 Au1 Au2 90.43(4) . .
S3 Au1 Au2 92.40(4) . .
S1 Au1 Au2 85.16(4) . 4_576
S3 Au1 Au2 91.98(4) . 4_576
Au2 Au1 Au2 171.886(15) . 4_576
C1 S1 Au1 110.52(19) . .
C2 C1 S2 118.1(4) . .
C2 C1 S1 115.1(4) . .
S2 C1 S1 126.8(3) . .
S2 Au2 S4 176.73(5) . .
S2 Au2 Au1 92.53(4) . .
S4 Au2 Au1 90.69(3) . .
S2 Au2 Au1 87.69(4) . 4_575
S4 Au2 Au1 89.20(4) . 4_575
Au1 Au2 Au1 171.735(15) . 4_575
C1 S2 Au2 109.33(18) . .
C1 C2 C4 123.0(5) . .
C1 C2 C3 120.7(5) . .
C4 C2 C3 116.2(5) . .
C5 S3 Au1 108.95(18) . .
N1 C3 C2 176.8(6) . .
C5 C6 C8 120.8(5) . .
C5 C6 C7 121.3(5) . .
C8 C6 C7 117.8(5) . .
C18 N6 C14 112.6(5) . .
C6 C5 S3 117.4(4) . .
C6 C5 S4 115.8(4) . .
S3 C5 S4 126.7(3) . .
C9 N5 C13 112.8(4) . .
C5 S4 Au2 110.87(18) . .
N2 C4 C2 177.2(6) . .
N5 C9 C10 109.5(5) . .
N4 C8 C6 179.0(7) . .
N3 C7 C6 178.4(6) . .
N6 C18 C17 109.8(5) . .
C16 C17 C18 110.9(6) . .
C15 C16 C17 111.0(5) . .
C16 C15 C14 112.1(5) . .
N6 C14 C15 109.8(5) . .
N5 C13 C12 109.5(5) . .
C13 C12 C11 111.3(5) . .
C12 C11 C10 109.4(5) . .
C9 C10 C11 111.5(5) . .

loop_
_geom_bond_atom_site_label_1
_geom_bond_atom_site_label_2
_geom_bond_distance
_geom_bond_site_symmetry_2
Au1 S1 2.2940(14) .
Au1 S3 2.2955(14) .
Au1 Au2 2.7792(6) .
Au1 Au2 2.9115(6) 4_576
S1 C1 1.728(5) .
N1 C3 1.146(7) .
C1 C2 1.402(7) .
C1 S2 1.723(5) .
Au2 S2 2.3093(14) .
Au2 S4 2.3106(14) .
Au2 Au1 2.9116(6) 4_575
N2 C4 1.152(7) .
C2 C4 1.426(8) .
C2 C3 1.428(8) .
N3 C7 1.143(7) .
S3 C5 1.722(5) .
C6 C5 1.397(7) .
C6 C8 1.409(8) .
C6 C7 1.429(7) .
N6 C18 1.489(8) .
N6 C14 1.504(8) .
C5 S4 1.737(5) .
N5 C9 1.494(7) .
N5 C13 1.506(7) .
N4 C8 1.152(7) .
C9 C10 1.501(8) .
C18 C17 1.523(9) .
C17 C16 1.517(9) .
C16 C15 1.500(8) .
C15 C14 1.519(8) .
C13 C12 1.506(8) .
C12 C11 1.508(8) .
C11 C10 1.526(8) .
